data_4083444
loop_
_publ_author_name
'Marquet, Nicolas'
'Kirillov, Evgueni'
'Roisnel, Thierry'
'Razavi, Abbas'
'Carpentier, Jean-Fran\,cois'

_publ_section_title
;
 Group 4 Metal Complexes of Fluorous (Di)Alkoxide-(Di)Imino Ligands:
 Synthesis, Structure, Olefin Polymerization Catalysis, and Decomposition
 Pathways
;
_journal_issue 2
_journal_name_full Organometallics
_journal_page_first 606
_journal_paper_doi 10.1021/om8009409
_journal_volume 28
_journal_year 2009
_chemical_compound_source 'synthesis as described'
_chemical_formula_moiety 'C30 H34 F12 N2 O4 Ti'
_chemical_formula_sum 'C30 H34 F12 N2 O4 Ti'
_chemical_formula_weight 762.49
_chemical_name_systematic
;
 ?
;
_space_group_IT_number 14
_symmetry_cell_setting monoclinic
_symmetry_Int_Tables_number 14
_symmetry_space_group_name_Hall '-P 2yab'
_symmetry_space_group_name_H-M 'P 1 21/a 1'
_atom_sites_solution_hydrogens geom
_atom_sites_solution_primary direct
_atom_sites_solution_secondary difmap
_audit_conform_dict_location ftp://ftp.iucr.org/pub/cif_core.dic
_audit_conform_dict_name cif_core.dic
_audit_conform_dict_version 2.3
_audit_creation_date 2007-06-13T14:40:33-00:00
_audit_creation_method 'WinGX routine CIF_UPDATE'
_cell_angle_alpha 90
_cell_angle_beta 95.938(10)
_cell_angle_gamma 90
_cell_formula_units_Z 8
_cell_length_a 19.910(4)
_cell_length_b 16.379(4)
_cell_length_c 20.634(4)
_cell_measurement_reflns_used 9066
_cell_measurement_temperature 100(2)
_cell_measurement_theta_max 27.25
_cell_measurement_theta_min 2.4
_cell_measurement_wavelength 0.71073
_cell_volume 6693(2)
_computing_cell_refinement 'Bruker SMART, 2006'
_computing_data_collection 'Bruker SMART, 2006'
_computing_data_reduction 'Bruker SAINT, 2006'
_computing_molecular_graphics 'Ortep-3 for Windows (Farrugia, 1997)'
_computing_publication_material 'WinGX publication routines (Farrugia, 1999)'
_computing_structure_refinement 'SHELXL-97 (Sheldrick, 1997)'
_computing_structure_solution 'SIR97 (Altomare et al., 1999)'
_diffrn_ambient_temperature 100(2)
_diffrn_detector 'CCD plate'
_diffrn_measured_fraction_theta_full 0.988
_diffrn_measured_fraction_theta_max 0.988
_diffrn_measurement_device_type 'APEXII, Bruker-AXS'
_diffrn_measurement_method 'CCD rotation images, thin slices'
_diffrn_radiation_monochromator graphite
_diffrn_radiation_probe x-ray
_diffrn_radiation_type MoK\a
_diffrn_radiation_wavelength 0.71073
_diffrn_reflns_av_R_equivalents 0.0761
_diffrn_reflns_av_unetI/netI 0.0638
_diffrn_reflns_limit_h_max 25
_diffrn_reflns_limit_h_min -25
_diffrn_reflns_limit_k_max 16
_diffrn_reflns_limit_k_min -21
_diffrn_reflns_limit_l_max 26
_diffrn_reflns_limit_l_min -26
_diffrn_reflns_number 72912
_diffrn_reflns_theta_full 27.48
_diffrn_reflns_theta_max 27.48
_diffrn_reflns_theta_min 2.98
_exptl_absorpt_coefficient_mu 0.360
_exptl_absorpt_correction_T_max 0.820
_exptl_absorpt_correction_T_min 0.772
_exptl_absorpt_correction_type multi-scan
_exptl_absorpt_process_details
;
  [Sheldrick, G.M. (2002). SADABS Bruker AXS Inc., Madison, Wisconsin, USA]
;
_exptl_crystal_colour COLOURLESS
_exptl_crystal_density_diffrn 1.513
_exptl_crystal_density_method 'not measured'
_exptl_crystal_description prism
_exptl_crystal_F_000 3120
_exptl_crystal_size_max 0.7
_exptl_crystal_size_mid 0.6
_exptl_crystal_size_min 0.55
_refine_diff_density_max 0.347
_refine_diff_density_min -0.512
_refine_diff_density_rms 0.064
_refine_ls_extinction_method none
_refine_ls_goodness_of_fit_ref 1.039
_refine_ls_hydrogen_treatment constr
_refine_ls_matrix_type full
_refine_ls_number_parameters 883
_refine_ls_number_reflns 15161
_refine_ls_number_restraints 0
_refine_ls_restrained_S_all 1.039
_refine_ls_R_factor_all 0.0641
_refine_ls_R_factor_gt 0.0429
_refine_ls_shift/su_max 0.001
_refine_ls_shift/su_mean 0
_refine_ls_structure_factor_coef Fsqd
_refine_ls_weighting_details 'calc w=1/[\s^2^(Fo^2^)+(0.0375P)^2^+2.4307P] where P=(Fo^2^+2Fc^2^)/3'
_refine_ls_weighting_scheme calc
_refine_ls_wR_factor_gt 0.0974
_refine_ls_wR_factor_ref 0.1074
_reflns_number_gt 11450
_reflns_number_total 15161
_reflns_threshold_expression >2sigma(I)
_cod_data_source_file complex3a_NM160_100K_APEX_13juin07_archive.cif
_cod_data_source_block job
_cod_original_sg_symbol_H-M 'P 21/a'
_cod_database_code 4083444

loop_
_symmetry_equiv_pos_as_xyz
'x, y, z'
'-x+1/2, y+1/2, -z'
'-x, -y, -z'
'x-1/2, -y-1/2, z'

loop_
_atom_site_label
_atom_site_type_symbol
_atom_site_fract_x
_atom_site_fract_y
_atom_site_fract_z
_atom_site_U_iso_or_equiv
_atom_site_adp_type
_atom_site_occupancy
_atom_site_calc_flag
_atom_site_refinement_flags
Ti1 Ti -0.055447(16) 0.25345(2) 0.627911(15) 0.01349(8) Uani 1 d .
Ti2 Ti -0.177572(16) 0.73418(2) 0.879881(15) 0.01378(8) Uani 1 d .
O3 O -0.11958(6) 0.33575(8) 0.59872(6) 0.0166(3) Uani 1 d .
O4 O -0.12097(6) 0.64516(8) 0.90761(6) 0.0159(3) Uani 1 d .
O5 O -0.06556(6) 0.25420(8) 0.71421(6) 0.0167(3) Uani 1 d .
O6 O -0.01675(6) 0.25135(8) 0.54362(6) 0.0164(3) Uani 1 d .
F7 F 0.01576(6) 0.08385(7) 0.53027(6) 0.0287(3) Uani 1 d .
F8 F -0.10290(6) 0.46017(7) 0.99685(6) 0.0311(3) Uani 1 d .
F9 F -0.21250(5) 0.45537(8) 0.62909(6) 0.0294(3) Uani 1 d .
F10 F -0.09876(6) 0.54125(8) 0.80682(5) 0.0290(3) Uani 1 d .
F11 F -0.01628(5) 0.54206(8) 0.88242(6) 0.0270(3) Uani 1 d .
F12 F -0.13391(6) 0.36386(8) 0.46547(6) 0.0316(3) Uani 1 d .
O13 O -0.14447(6) 0.75405(8) 0.80170(6) 0.0178(3) Uani 1 d .
O14 O -0.11339(6) 0.16972(8) 0.60964(6) 0.0177(3) Uani 1 d .
F15 F -0.08335(6) 0.43890(7) 0.87180(7) 0.0354(3) Uani 1 d .
F16 F 0.11386(6) 0.26622(8) 0.43844(6) 0.0314(3) Uani 1 d .
F17 F 0.07097(6) 0.35986(7) 0.49389(6) 0.0327(3) Uani 1 d .
F18 F -0.26010(6) 0.86725(7) 0.99599(6) 0.0279(3) Uani 1 d .
F19 F -0.04374(5) 0.57056(7) 1.00594(5) 0.0240(3) Uani 1 d .
O20 O -0.13021(6) 0.81089(8) 0.92537(6) 0.0187(3) Uani 1 d .
F21 F -0.33174(7) 0.81417(8) 1.05469(6) 0.0361(3) Uani 1 d .
F22 F -0.29642(6) 0.62488(8) 1.04380(6) 0.0348(3) Uani 1 d .
F23 F -0.34505(6) 0.60135(8) 0.94759(6) 0.0333(3) Uani 1 d .
F24 F -0.16434(7) 0.48805(8) 0.47933(6) 0.0350(3) Uani 1 d .
F25 F 0.00826(6) 0.29703(9) 0.41858(6) 0.0375(3) Uani 1 d .
F26 F -0.11408(6) 0.47055(8) 0.68014(5) 0.0292(3) Uani 1 d .
N27 N 0.03853(7) 0.17786(10) 0.65893(7) 0.0159(3) Uani 1 d .
F28 F 0.07970(7) 0.11359(8) 0.45618(7) 0.0401(3) Uani 1 d .
O29 O -0.24029(6) 0.70594(8) 0.94318(6) 0.0180(3) Uani 1 d .
F30 F -0.22919(7) 0.77109(8) 1.06365(6) 0.0377(3) Uani 1 d .
F31 F -0.39379(6) 0.67767(8) 1.01362(6) 0.0338(3) Uani 1 d .
F32 F -0.14730(6) 0.55058(7) 0.60068(6) 0.0334(3) Uani 1 d .
F33 F -0.14766(6) 0.57251(8) 1.02512(5) 0.0300(3) Uani 1 d .
F34 F -0.22402(6) 0.38873(8) 0.51085(6) 0.0331(3) Uani 1 d .
F35 F -0.02637(7) 0.13962(8) 0.44150(6) 0.0388(3) Uani 1 d .
N36 N -0.26168(8) 0.82441(10) 0.84737(7) 0.0175(3) Uani 1 d .
N37 N 0.01403(7) 0.36924(10) 0.65349(7) 0.0153(3) Uani 1 d .
C38 C 0.00355(9) 0.43817(12) 0.62420(9) 0.0170(4) Uani 1 d .
C39 C -0.04564(9) 0.44142(12) 0.56345(9) 0.0171(4) Uani 1 d .
H39A H -0.0284 0.4065 0.5297 0.02 Uiso 1 calc R
H39B H -0.0478 0.4982 0.5468 0.02 Uiso 1 calc R
C40 C -0.23410(9) 0.55736(12) 0.83216(9) 0.0189(4) Uani 1 d .
C41 C -0.14865(10) 0.47286(12) 0.62082(10) 0.0206(4) Uani 1 d .
N42 N -0.23713(7) 0.63334(10) 0.81723(7) 0.0170(3) Uani 1 d .
C43 C -0.10488(10) 0.54085(12) 0.98578(9) 0.0204(4) Uani 1 d .
C44 C 0.02716(10) 0.14040(13) 0.48589(10) 0.0225(4) Uani 1 d .
C45 C 0.13008(10) 0.36209(13) 0.70756(10) 0.0224(4) Uani 1 d .
H45 H 0.1469 0.3595 0.6662 0.027 Uiso 1 calc R
C46 C -0.33348(10) 0.65949(14) 0.99362(10) 0.0249(5) Uani 1 d .
C47 C -0.11772(9) 0.41320(12) 0.57410(9) 0.0165(4) Uani 1 d .
C48 C -0.00360(11) 0.06105(13) 0.71742(11) 0.0282(5) Uani 1 d .
H48 H -0.0325 0.0465 0.6797 0.034 Uiso 1 calc R
C49 C 0.03675(9) 0.12969(12) 0.71769(9) 0.0195(4) Uani 1 d .
C50 C 0.03997(9) 0.22434(12) 0.51837(9) 0.0172(4) Uani 1 d .
C51 C -0.36814(10) 0.90163(14) 0.84685(10) 0.0270(5) Uani 1 d .
H51A H -0.3467 0.9388 0.818 0.041 Uiso 1 calc R
H51B H -0.3793 0.9315 0.8855 0.041 Uiso 1 calc R
H51C H -0.4095 0.8792 0.8237 0.041 Uiso 1 calc R
C52 C 0.09064(9) 0.16720(13) 0.62776(9) 0.0192(4) Uani 1 d .
C53 C -0.11788(10) 0.22942(13) 0.75241(9) 0.0206(4) Uani 1 d .
H53 H -0.138 0.1773 0.7342 0.025 Uiso 1 calc R
C54 C 0.10131(9) 0.21907(14) 0.56965(9) 0.0215(4) Uani 1 d .
H54A H 0.14 0.1968 0.5487 0.026 Uiso 1 calc R
H54B H 0.1136 0.2749 0.5849 0.026 Uiso 1 calc R
C55 C -0.27221(9) 0.65557(12) 0.75510(9) 0.0189(4) Uani 1 d .
C56 C -0.08888(11) 0.21498(14) 0.82238(10) 0.0280(5) Uani 1 d .
H56A H -0.054 0.1726 0.8236 0.042 Uiso 1 calc R
H56B H -0.1249 0.1972 0.8481 0.042 Uiso 1 calc R
H56C H -0.069 0.2658 0.8407 0.042 Uiso 1 calc R
C57 C -0.08074(10) 0.52079(12) 0.86902(10) 0.0209(4) Uani 1 d .
C58 C -0.32045(9) 0.83318(13) 0.86731(9) 0.0198(4) Uani 1 d .
C59 C -0.34829(10) 0.77228(14) 0.91239(10) 0.0240(5) Uani 1 d .
H59A H -0.3701 0.7277 0.8854 0.029 Uiso 1 calc R
H59B H -0.3841 0.7997 0.9342 0.029 Uiso 1 calc R
C60 C -0.23676(10) 0.66738(13) 0.70110(9) 0.0233(5) Uani 1 d .
H60 H -0.1893 0.6595 0.7046 0.028 Uiso 1 calc R
C61 C 0.15006(11) 0.36400(14) 0.82506(11) 0.0289(5) Uani 1 d .
H61 H 0.1804 0.362 0.8637 0.035 Uiso 1 calc R
C62 C -0.12766(9) 0.56260(12) 0.91395(9) 0.0159(4) Uani 1 d .
C63 C -0.19977(10) 0.94982(13) 0.82838(10) 0.0246(5) Uani 1 d .
H63 H -0.1868 0.9535 0.8739 0.03 Uiso 1 calc R
C64 C 0.17426(10) 0.35972(14) 0.76446(11) 0.0276(5) Uani 1 d .
H64 H 0.2215 0.3551 0.7618 0.033 Uiso 1 calc R
C65 C -0.27987(11) 0.79631(14) 1.02048(10) 0.0252(5) Uani 1 d .
C66 C -0.26049(11) 0.88129(13) 0.73703(10) 0.0255(5) Uani 1 d .
H66 H -0.2888 0.838 0.72 0.031 Uiso 1 calc R
C67 C -0.29803(9) 0.73341(12) 0.96547(9) 0.0190(4) Uani 1 d .
C68 C 0.08113(11) 0.37125(13) 0.82866(10) 0.0256(5) Uani 1 d .
H68 H 0.0643 0.3748 0.87 0.031 Uiso 1 calc R
C69 C 0.06103(9) 0.36829(12) 0.71190(9) 0.0172(4) Uani 1 d .
C70 C -0.20085(9) 0.53150(12) 0.89829(9) 0.0182(4) Uani 1 d .
H70A H -0.2007 0.4711 0.9005 0.022 Uiso 1 calc R
H70B H -0.2284 0.5518 0.9322 0.022 Uiso 1 calc R
C71 C -0.08511(10) 0.79473(13) 0.78577(9) 0.0221(4) Uani 1 d .
H71 H -0.0831 0.8499 0.8066 0.027 Uiso 1 calc R
C72 C -0.23019(10) 0.17875(14) 0.56845(11) 0.0308(5) Uani 1 d .
H72A H -0.2301 0.2367 0.5802 0.046 Uiso 1 calc R
H72B H -0.2432 0.1461 0.6049 0.046 Uiso 1 calc R
H72C H -0.2625 0.1696 0.53 0.046 Uiso 1 calc R
C73 C 0.03653(11) 0.51751(13) 0.64536(11) 0.0276(5) Uani 1 d .
H73A H 0.0672 0.5088 0.6851 0.041 Uiso 1 calc R
H73B H 0.0018 0.5573 0.6541 0.041 Uiso 1 calc R
H73C H 0.0622 0.5382 0.6108 0.041 Uiso 1 calc R
C74 C -0.19658(12) 1.00277(14) 0.71997(11) 0.0329(5) Uani 1 d .
H74 H -0.1807 1.0421 0.6913 0.04 Uiso 1 calc R
C75 C -0.34179(10) 0.66643(14) 0.74915(10) 0.0249(5) Uani 1 d .
H75 H -0.3663 0.6575 0.7857 0.03 Uiso 1 calc R
C76 C -0.16061(10) 0.41383(13) 0.50754(10) 0.0232(4) Uani 1 d .
C77 C 0.05821(10) 0.28655(13) 0.46642(10) 0.0242(5) Uani 1 d .
C78 C -0.17255(10) 0.29486(14) 0.74815(11) 0.0290(5) Uani 1 d .
H78A H -0.1904 0.3027 0.7025 0.043 Uiso 1 calc R
H78B H -0.1533 0.3463 0.7657 0.043 Uiso 1 calc R
H78C H -0.2091 0.2777 0.7735 0.043 Uiso 1 calc R
C79 C 0.03668(10) 0.37329(12) 0.77252(9) 0.0205(4) Uani 1 d .
H79 H -0.0105 0.3781 0.7754 0.025 Uiso 1 calc R
C80 C 0.07719(10) 0.15315(13) 0.77358(9) 0.0231(4) Uani 1 d .
H80 H 0.1034 0.2017 0.7737 0.028 Uiso 1 calc R
C81 C 0.14512(11) 0.10556(16) 0.64526(11) 0.0342(6) Uani 1 d .
H81A H 0.1344 0.0743 0.6834 0.051 Uiso 1 calc R
H81B H 0.1884 0.1337 0.6554 0.051 Uiso 1 calc R
H81C H 0.1482 0.0684 0.6085 0.051 Uiso 1 calc R
C82 C 0.07903(11) 0.10514(15) 0.82920(10) 0.0307(5) Uani 1 d .
H82 H 0.107 0.1205 0.8674 0.037 Uiso 1 calc R
C83 C -0.27120(11) 0.69070(15) 0.64223(10) 0.0289(5) Uani 1 d .
H83 H -0.247 0.6985 0.6054 0.035 Uiso 1 calc R
C84 C -0.00101(12) 0.01345(15) 0.77388(12) 0.0382(6) Uani 1 d .
H84 H -0.028 -0.0344 0.7742 0.046 Uiso 1 calc R
C85 C -0.15683(11) 0.06459(14) 0.53472(11) 0.0310(5) Uani 1 d .
H85A H -0.1109 0.0509 0.5253 0.047 Uiso 1 calc R
H85B H -0.1885 0.0543 0.496 0.047 Uiso 1 calc R
H85C H -0.1691 0.0308 0.5708 0.047 Uiso 1 calc R
C86 C -0.34047(11) 0.70273(15) 0.63640(10) 0.0293(5) Uani 1 d .
H86 H -0.3636 0.7194 0.596 0.035 Uiso 1 calc R
C87 C -0.24076(9) 0.88631(12) 0.80340(10) 0.0198(4) Uani 1 d .
C88 C -0.15989(10) 0.15376(13) 0.55330(9) 0.0206(4) Uani 1 d .
H88 H -0.1469 0.1877 0.5163 0.025 Uiso 1 calc R
C89 C -0.26283(11) 0.48984(13) 0.78901(10) 0.0262(5) Uani 1 d .
H89A H -0.2829 0.5127 0.7475 0.039 Uiso 1 calc R
H89B H -0.2976 0.461 0.8103 0.039 Uiso 1 calc R
H89C H -0.2268 0.4516 0.7809 0.039 Uiso 1 calc R
C90 C 0.04037(12) 0.03517(16) 0.82927(11) 0.0369(6) Uani 1 d .
H90 H 0.0422 0.002 0.8672 0.044 Uiso 1 calc R
C91 C -0.09227(11) 0.84284(13) 0.98170(10) 0.0260(5) Uani 1 d .
H91 H -0.1239 0.871 1.009 0.031 Uiso 1 calc R
C92 C -0.37559(10) 0.69021(15) 0.69007(10) 0.0295(5) Uani 1 d .
H92 H -0.4231 0.698 0.6864 0.035 Uiso 1 calc R
C93 C -0.05781(11) 0.77430(14) 1.02109(10) 0.0301(5) Uani 1 d .
H93A H -0.0919 0.736 1.0339 0.045 Uiso 1 calc R
H93B H -0.0322 0.7967 1.0602 0.045 Uiso 1 calc R
H93C H -0.027 0.7457 0.9948 0.045 Uiso 1 calc R
C94 C -0.23842(12) 0.94036(15) 0.69557(11) 0.0328(5) Uani 1 d .
H94 H -0.2523 0.9377 0.6502 0.039 Uiso 1 calc R
C95 C -0.17792(11) 1.00788(14) 0.78632(11) 0.0308(5) Uani 1 d .
H95 H -0.1499 1.0515 0.8032 0.037 Uiso 1 calc R
C96 C -0.02280(11) 0.74701(16) 0.81159(11) 0.0357(6) Uani 1 d .
H96A H -0.0217 0.7411 0.859 0.054 Uiso 1 calc R
H96B H 0.0177 0.7762 0.8012 0.054 Uiso 1 calc R
H96C H -0.024 0.6928 0.7913 0.054 Uiso 1 calc R
C97 C -0.08822(11) 0.80541(17) 0.71275(10) 0.0355(6) Uani 1 d .
H97A H -0.1287 0.8366 0.6972 0.053 Uiso 1 calc R
H97B H -0.09 0.7517 0.6917 0.053 Uiso 1 calc R
H97C H -0.048 0.8348 0.7019 0.053 Uiso 1 calc R
C98 C -0.04289(14) 0.90503(16) 0.96077(14) 0.0491(7) Uani 1 d .
H98A H -0.0676 0.9483 0.9356 0.074 Uiso 1 calc R
H98B H -0.0117 0.8784 0.9337 0.074 Uiso 1 calc R
H98C H -0.0174 0.9288 0.9994 0.074 Uiso 1 calc R

loop_
_atom_site_aniso_label
_atom_site_aniso_U_11
_atom_site_aniso_U_22
_atom_site_aniso_U_33
_atom_site_aniso_U_23
_atom_site_aniso_U_13
_atom_site_aniso_U_12
Ti1 0.01327(16) 0.01379(18) 0.01358(16) 0.00106(13) 0.00227(13) 0.00084(13)
Ti2 0.01269(16) 0.01509(18) 0.01350(17) -0.00108(13) 0.00101(13) 0.00001(13)
O3 0.0160(6) 0.0140(7) 0.0198(7) 0.0027(5) 0.0018(5) 0.0010(5)
O4 0.0138(6) 0.0147(7) 0.0189(7) -0.0010(5) -0.0002(5) -0.0005(5)
O5 0.0165(6) 0.0182(7) 0.0161(6) 0.0015(5) 0.0044(5) 0.0010(5)
O6 0.0166(6) 0.0182(7) 0.0149(6) 0.0004(5) 0.0041(5) 0.0035(5)
F7 0.0352(7) 0.0195(7) 0.0310(7) 0.0003(5) 0.0015(6) -0.0016(5)
F8 0.0388(7) 0.0210(7) 0.0315(7) 0.0084(5) -0.0055(6) -0.0036(6)
F9 0.0187(6) 0.0311(7) 0.0405(7) -0.0031(6) 0.0128(5) 0.0004(5)
F10 0.0260(6) 0.0429(8) 0.0187(6) -0.0043(5) 0.0048(5) 0.0052(6)
F11 0.0144(5) 0.0346(7) 0.0324(7) -0.0015(6) 0.0044(5) 0.0027(5)
F12 0.0384(7) 0.0353(8) 0.0202(6) -0.0065(5) -0.0018(5) 0.0038(6)
O13 0.0159(6) 0.0208(8) 0.0168(7) -0.0004(6) 0.0022(5) -0.0005(6)
O14 0.0160(6) 0.0166(7) 0.0203(7) 0.0003(6) 0.0010(5) 0.0007(5)
F15 0.0400(7) 0.0172(7) 0.0522(8) -0.0062(6) 0.0196(7) 0.0035(6)
F16 0.0348(7) 0.0355(8) 0.0274(6) 0.0059(6) 0.0197(6) 0.0091(6)
F17 0.0429(7) 0.0187(7) 0.0408(7) 0.0046(6) 0.0241(6) 0.0010(6)
F18 0.0348(7) 0.0233(7) 0.0261(6) -0.0042(5) 0.0055(5) 0.0003(5)
F19 0.0221(6) 0.0236(7) 0.0245(6) 0.0013(5) -0.0058(5) -0.0003(5)
O20 0.0192(7) 0.0179(7) 0.0183(7) -0.0015(6) -0.0018(5) -0.0016(6)
F21 0.0484(8) 0.0320(8) 0.0318(7) -0.0053(6) 0.0227(6) 0.0056(6)
F22 0.0301(7) 0.0395(8) 0.0351(7) 0.0161(6) 0.0047(6) -0.0012(6)
F23 0.0305(7) 0.0302(7) 0.0412(8) -0.0052(6) 0.0125(6) -0.0081(6)
F24 0.0437(8) 0.0254(7) 0.0329(7) 0.0122(6) -0.0099(6) 0.0020(6)
F25 0.0403(8) 0.0473(9) 0.0252(7) 0.0164(6) 0.0055(6) 0.0160(7)
F26 0.0304(7) 0.0364(8) 0.0213(6) -0.0085(5) 0.0055(5) 0.0027(6)
N27 0.0154(8) 0.0167(9) 0.0155(8) 0.0009(7) 0.0004(6) 0.0005(7)
F28 0.0424(8) 0.0292(8) 0.0525(9) -0.0114(6) 0.0229(7) 0.0076(6)
O29 0.0163(6) 0.0194(7) 0.0190(7) -0.0005(6) 0.0051(5) 0.0012(6)
F30 0.0484(8) 0.0366(8) 0.0247(7) -0.0052(6) -0.0129(6) 0.0079(7)
F31 0.0221(6) 0.0458(9) 0.0359(7) 0.0007(6) 0.0140(6) -0.0026(6)
F32 0.0454(8) 0.0163(7) 0.0423(8) 0.0031(6) 0.0220(6) 0.0052(6)
F33 0.0293(6) 0.0439(8) 0.0171(6) -0.0016(5) 0.0043(5) 0.0023(6)
F34 0.0213(6) 0.0401(8) 0.0355(7) 0.0035(6) -0.0083(5) -0.0021(6)
F35 0.0448(8) 0.0378(8) 0.0296(7) -0.0094(6) -0.0165(6) 0.0049(6)
N36 0.0170(8) 0.0206(9) 0.0150(8) -0.0024(7) 0.0022(6) 0.0008(7)
N37 0.0132(7) 0.0182(9) 0.0148(8) 0.0004(7) 0.0026(6) 0.0006(6)
C38 0.0152(9) 0.0198(11) 0.0167(9) 0.0006(8) 0.0053(8) -0.0002(8)
C39 0.0174(9) 0.0167(10) 0.0179(9) 0.0034(8) 0.0052(8) 0.0017(8)
C40 0.0128(9) 0.0233(11) 0.0213(10) -0.0060(8) 0.0049(8) -0.0019(8)
C41 0.0198(10) 0.0178(11) 0.0248(11) 0.0012(8) 0.0061(8) 0.0005(8)
N42 0.0139(8) 0.0204(9) 0.0165(8) -0.0036(7) 0.0008(6) -0.0002(7)
C43 0.0205(10) 0.0181(11) 0.0224(10) 0.0009(8) 0.0011(8) -0.0011(8)
C44 0.0249(10) 0.0225(11) 0.0202(10) -0.0025(9) 0.0027(9) 0.0059(9)
C45 0.0205(10) 0.0214(11) 0.0250(11) -0.0031(9) 0.0020(8) -0.0024(9)
C46 0.0216(10) 0.0311(13) 0.0230(11) -0.0011(9) 0.0069(9) 0.0013(9)
C47 0.0159(9) 0.0160(10) 0.0175(9) 0.0022(8) 0.0014(8) 0.0020(8)
C48 0.0266(11) 0.0251(12) 0.0328(12) 0.0053(10) 0.0026(9) -0.0003(9)
C49 0.0170(9) 0.0216(11) 0.0205(10) 0.0051(8) 0.0042(8) 0.0066(8)
C50 0.0184(9) 0.0193(11) 0.0145(9) 0.0024(8) 0.0044(8) 0.0030(8)
C51 0.0208(10) 0.0337(13) 0.0266(11) -0.0002(10) 0.0025(9) 0.0085(9)
C52 0.0153(9) 0.0265(11) 0.0151(9) 0.0010(8) -0.0024(8) 0.0015(8)
C53 0.0227(10) 0.0187(11) 0.0220(10) 0.0004(8) 0.0099(8) -0.0024(8)
C54 0.0169(9) 0.0295(12) 0.0183(10) 0.0011(9) 0.0036(8) -0.0008(9)
C55 0.0188(9) 0.0210(11) 0.0161(9) -0.0043(8) -0.0022(8) -0.0010(8)
C56 0.0352(12) 0.0291(13) 0.0211(10) 0.0049(9) 0.0100(9) 0.0014(10)
C57 0.0190(10) 0.0174(11) 0.0262(11) -0.0020(9) 0.0026(8) 0.0003(8)
C58 0.0182(9) 0.0239(11) 0.0167(9) -0.0041(8) -0.0006(8) 0.0023(8)
C59 0.0170(10) 0.0333(13) 0.0223(10) 0.0003(9) 0.0047(8) 0.0017(9)
C60 0.0192(10) 0.0315(12) 0.0191(10) -0.0077(9) 0.0016(8) -0.0008(9)
C61 0.0314(12) 0.0259(12) 0.0266(11) -0.0026(9) -0.0104(9) -0.0018(10)
C62 0.0146(9) 0.0153(10) 0.0178(9) -0.0004(8) 0.0020(7) 0.0002(8)
C63 0.0251(11) 0.0205(11) 0.0270(11) 0.0036(9) -0.0030(9) 0.0016(9)
C64 0.0158(10) 0.0267(12) 0.0387(13) -0.0057(10) -0.0047(9) -0.0021(9)
C65 0.0283(11) 0.0266(12) 0.0211(10) 0.0003(9) 0.0051(9) 0.0073(9)
C66 0.0298(11) 0.0247(12) 0.0220(11) 0.0000(9) 0.0030(9) 0.0028(9)
C67 0.0158(9) 0.0217(11) 0.0202(10) -0.0005(8) 0.0056(8) 0.0014(8)
C68 0.0352(12) 0.0237(12) 0.0171(10) -0.0011(9) -0.0005(9) -0.0029(9)
C69 0.0178(9) 0.0120(10) 0.0209(10) 0.0005(8) -0.0019(8) -0.0020(8)
C70 0.0170(9) 0.0159(10) 0.0216(10) -0.0016(8) 0.0016(8) -0.0028(8)
C71 0.0212(10) 0.0245(12) 0.0214(10) 0.0023(9) 0.0057(8) -0.0030(9)
C72 0.0203(10) 0.0315(13) 0.0394(13) -0.0032(11) -0.0032(10) 0.0021(10)
C73 0.0296(11) 0.0190(11) 0.0333(12) 0.0030(9) -0.0009(10) -0.0054(9)
C74 0.0381(13) 0.0239(13) 0.0379(13) 0.0122(10) 0.0093(11) 0.0041(10)
C75 0.0184(10) 0.0368(13) 0.0194(10) -0.0027(9) 0.0023(8) 0.0002(9)
C76 0.0240(10) 0.0206(11) 0.0246(11) 0.0029(9) 0.0000(9) 0.0024(9)
C77 0.0282(11) 0.0245(12) 0.0217(10) 0.0010(9) 0.0108(9) 0.0073(9)
C78 0.0249(11) 0.0305(13) 0.0336(12) 0.0061(10) 0.0130(10) 0.0044(10)
C79 0.0223(10) 0.0179(11) 0.0211(10) -0.0021(8) 0.0023(8) -0.0029(8)
C80 0.0229(10) 0.0261(12) 0.0207(10) 0.0026(9) 0.0044(8) 0.0049(9)
C81 0.0276(11) 0.0514(16) 0.0243(11) 0.0067(11) 0.0060(9) 0.0187(11)
C82 0.0309(12) 0.0431(15) 0.0185(11) 0.0074(10) 0.0045(9) 0.0130(11)
C83 0.0292(11) 0.0415(14) 0.0166(10) -0.0050(10) 0.0045(9) -0.0053(10)
C84 0.0355(13) 0.0281(13) 0.0529(16) 0.0180(12) 0.0139(12) 0.0028(11)
C85 0.0276(11) 0.0254(12) 0.0405(13) -0.0103(10) 0.0054(10) -0.0061(10)
C86 0.0295(11) 0.0391(14) 0.0175(10) -0.0020(10) -0.0053(9) -0.0012(10)
C87 0.0171(9) 0.0190(11) 0.0236(10) 0.0031(8) 0.0039(8) 0.0039(8)
C88 0.0202(10) 0.0222(11) 0.0188(10) 0.0002(8) -0.0002(8) -0.0034(8)
C89 0.0262(11) 0.0228(12) 0.0286(11) -0.0070(9) -0.0020(9) -0.0032(9)
C90 0.0387(13) 0.0432(16) 0.0306(13) 0.0208(11) 0.0127(11) 0.0157(12)
C91 0.0285(11) 0.0243(12) 0.0232(11) -0.0076(9) -0.0069(9) -0.0027(9)
C92 0.0170(10) 0.0476(15) 0.0226(11) -0.0014(10) -0.0041(9) 0.0015(10)
C93 0.0321(12) 0.0302(13) 0.0259(11) -0.0006(10) -0.0067(9) -0.0023(10)
C94 0.0438(14) 0.0327(14) 0.0222(11) 0.0065(10) 0.0048(10) 0.0059(11)
C95 0.0302(12) 0.0200(12) 0.0409(13) 0.0065(10) -0.0024(10) 0.0002(9)
C96 0.0176(10) 0.0540(17) 0.0353(13) 0.0142(12) 0.0022(10) -0.0021(10)
C97 0.0256(11) 0.0564(17) 0.0259(12) 0.0128(11) 0.0089(10) 0.0028(11)
C98 0.0501(16) 0.0287(15) 0.0624(18) 0.0109(13) -0.0243(14) -0.0182(12)

loop_
_atom_type_symbol
_atom_type_description
_atom_type_scat_dispersion_real
_atom_type_scat_dispersion_imag
_atom_type_scat_source
C C 0.0033 0.0016 'International Tables Vol C Tables 4.2.6.8 and 6.1.1.4'
H H 0 0 'International Tables Vol C Tables 4.2.6.8 and 6.1.1.4'
N N 0.0061 0.0033 'International Tables Vol C Tables 4.2.6.8 and 6.1.1.4'
O O 0.0106 0.006 'International Tables Vol C Tables 4.2.6.8 and 6.1.1.4'
F F 0.0171 0.0103 'International Tables Vol C Tables 4.2.6.8 and 6.1.1.4'
Ti Ti 0.2776 0.4457 'International Tables Vol C Tables 4.2.6.8 and 6.1.1.4'

loop_
_geom_angle_atom_site_label_1
_geom_angle_atom_site_label_2
_geom_angle_atom_site_label_3
_geom_angle
O14 Ti1 O5 94.40(6)
O14 Ti1 O3 94.49(6)
O5 Ti1 O3 99.58(6)
O14 Ti1 O6 95.85(6)
O5 Ti1 O6 163.49(6)
O3 Ti1 O6 92.49(5)
O14 Ti1 N27 97.71(6)
O5 Ti1 N27 84.22(6)
O3 Ti1 N27 166.91(6)
O6 Ti1 N27 81.61(5)
O14 Ti1 N37 175.93(5)
O5 Ti1 N37 84.13(6)
O3 Ti1 N37 82.04(6)
O6 Ti1 N37 86.46(5)
N27 Ti1 N37 85.93(6)
O20 Ti2 O13 96.88(6)
O20 Ti2 O4 96.77(6)
O13 Ti2 O4 98.37(6)
O20 Ti2 O29 98.92(6)
O13 Ti2 O29 160.54(6)
O4 Ti2 O29 90.99(6)
O20 Ti2 N36 91.75(6)
O13 Ti2 N36 86.91(6)
O4 Ti2 N36 169.34(6)
O29 Ti2 N36 81.34(6)
O20 Ti2 N42 177.95(6)
O13 Ti2 N42 81.20(6)
O4 Ti2 N42 82.84(6)
O29 Ti2 N42 83.10(6)
N36 Ti2 N42 88.86(6)
C47 O3 Ti1 136.73(11)
C62 O4 Ti2 136.87(11)
C53 O5 Ti1 134.54(12)
C50 O6 Ti1 139.06(12)
C71 O13 Ti2 131.93(12)
C88 O14 Ti1 130.74(11)
C91 O20 Ti2 154.24(13)
C52 N27 C49 115.75(16)
C52 N27 Ti1 127.86(13)
C49 N27 Ti1 116.10(11)
C67 O29 Ti2 140.34(12)
C58 N36 C87 116.82(16)
C58 N36 Ti2 129.92(13)
C87 N36 Ti2 112.78(11)
C38 N37 C69 117.37(16)
C38 N37 Ti1 122.26(13)
C69 N37 Ti1 119.21(11)
N37 C38 C73 125.32(18)
N37 C38 C39 118.72(17)
C73 C38 C39 115.96(17)
C38 C39 C47 113.81(15)
C38 C39 H39A 108.8
C47 C39 H39A 108.8
C38 C39 H39B 108.8
C47 C39 H39B 108.8
H39A C39 H39B 107.7
N42 C40 C89 124.68(19)
N42 C40 C70 119.57(17)
C89 C40 C70 115.74(18)
F9 C41 F32 107.11(16)
F9 C41 F26 106.48(15)
F32 C41 F26 106.55(16)
F9 C41 C47 113.04(16)
F32 C41 C47 112.66(15)
F26 C41 C47 110.59(16)
C40 N42 C55 117.73(16)
C40 N42 Ti2 122.90(13)
C55 N42 Ti2 118.92(12)
F19 C43 F33 106.61(15)
F19 C43 F8 107.21(15)
F33 C43 F8 106.70(15)
F19 C43 C62 112.45(15)
F33 C43 C62 110.47(15)
F8 C43 C62 113.02(16)
F35 C44 F7 106.48(17)
F35 C44 F28 106.82(16)
F7 C44 F28 106.38(16)
F35 C44 C50 113.13(17)
F7 C44 C50 110.64(15)
F28 C44 C50 112.95(17)
C69 C45 C64 119.35(18)
C69 C45 H45 120.3
C64 C45 H45 120.3
F22 C46 F31 107.22(15)
F22 C46 F23 106.69(18)
F31 C46 F23 106.27(16)
F22 C46 C67 112.78(17)
F31 C46 C67 113.56(17)
F23 C46 C67 109.89(15)
O3 C47 C76 107.66(16)
O3 C47 C41 109.08(15)
C76 C47 C41 109.40(15)
O3 C47 C39 113.04(15)
C76 C47 C39 107.98(15)
C41 C47 C39 109.61(16)
C49 C48 C84 118.6(2)
C49 C48 H48 120.7
C84 C48 H48 120.7
C48 C49 C80 120.99(19)
C48 C49 N27 120.26(19)
C80 C49 N27 118.74(18)
O6 C50 C54 112.72(15)
O6 C50 C44 110.45(16)
C54 C50 C44 109.54(16)
O6 C50 C77 108.26(15)
C54 C50 C77 106.70(16)
C44 C50 C77 109.04(15)
C58 C51 H51A 109.5
C58 C51 H51B 109.5
H51A C51 H51B 109.5
C58 C51 H51C 109.5
H51A C51 H51C 109.5
H51B C51 H51C 109.5
N27 C52 C81 124.86(18)
N27 C52 C54 120.63(17)
C81 C52 C54 114.50(16)
O5 C53 C56 109.99(16)
O5 C53 C78 109.01(16)
C56 C53 C78 111.34(17)
O5 C53 H53 108.8
C56 C53 H53 108.8
C78 C53 H53 108.8
C52 C54 C50 114.47(16)
C52 C54 H54A 108.6
C50 C54 H54A 108.6
C52 C54 H54B 108.6
C50 C54 H54B 108.6
H54A C54 H54B 107.6
C75 C55 C60 119.66(18)
C75 C55 N42 119.84(16)
C60 C55 N42 120.49(17)
C53 C56 H56A 109.5
C53 C56 H56B 109.5
H56A C56 H56B 109.5
C53 C56 H56C 109.5
H56A C56 H56C 109.5
H56B C56 H56C 109.5
F11 C57 F10 106.88(15)
F11 C57 F15 107.04(16)
F10 C57 F15 106.44(16)
F11 C57 C62 112.94(16)
F10 C57 C62 110.25(16)
F15 C57 C62 112.90(15)
N36 C58 C51 124.23(18)
N36 C58 C59 121.83(18)
C51 C58 C59 113.91(16)
C58 C59 C67 117.26(16)
C58 C59 H59A 108
C67 C59 H59A 108
C58 C59 H59B 108
C67 C59 H59B 108
H59A C59 H59B 107.2
C83 C60 C55 119.59(18)
C83 C60 H60 120.2
C55 C60 H60 120.2
C68 C61 C64 119.4(2)
C68 C61 H61 120.3
C64 C61 H61 120.3
O4 C62 C57 108.11(14)
O4 C62 C70 113.90(15)
C57 C62 C70 110.15(16)
O4 C62 C43 107.34(15)
C57 C62 C43 109.75(15)
C70 C62 C43 107.52(15)
C95 C63 C87 119.5(2)
C95 C63 H63 120.3
C87 C63 H63 120.3
C61 C64 C45 120.68(19)
C61 C64 H64 119.7
C45 C64 H64 119.7
F30 C65 F21 106.56(16)
F30 C65 F18 106.69(17)
F21 C65 F18 106.32(16)
F30 C65 C67 112.63(17)
F21 C65 C67 113.37(17)
F18 C65 C67 110.82(16)
C87 C66 C94 119.4(2)
C87 C66 H66 120.3
C94 C66 H66 120.3
O29 C67 C59 113.94(15)
O29 C67 C46 107.66(16)
C59 C67 C46 107.59(16)
O29 C67 C65 109.10(16)
C59 C67 C65 109.34(17)
C46 C67 C65 109.10(15)
C79 C68 C61 120.53(19)
C79 C68 H68 119.7
C61 C68 H68 119.7
C79 C69 C45 120.10(18)
C79 C69 N37 119.55(16)
C45 C69 N37 120.35(16)
C40 C70 C62 114.27(15)
C40 C70 H70A 108.7
C62 C70 H70A 108.7
C40 C70 H70B 108.7
C62 C70 H70B 108.7
H70A C70 H70B 107.6
O13 C71 C97 109.55(17)
O13 C71 C96 110.26(17)
C97 C71 C96 110.96(17)
O13 C71 H71 108.7
C97 C71 H71 108.7
C96 C71 H71 108.7
C88 C72 H72A 109.5
C88 C72 H72B 109.5
H72A C72 H72B 109.5
C88 C72 H72C 109.5
H72A C72 H72C 109.5
H72B C72 H72C 109.5
C38 C73 H73A 109.5
C38 C73 H73B 109.5
H73A C73 H73B 109.5
C38 C73 H73C 109.5
H73A C73 H73C 109.5
H73B C73 H73C 109.5
C94 C74 C95 119.7(2)
C94 C74 H74 120.1
C95 C74 H74 120.1
C92 C75 C55 120.17(18)
C92 C75 H75 119.9
C55 C75 H75 119.9
F34 C76 F12 106.56(17)
F34 C76 F24 106.85(16)
F12 C76 F24 106.19(16)
F34 C76 C47 113.07(16)
F12 C76 C47 110.63(16)
F24 C76 C47 113.09(17)
F25 C77 F17 106.91(17)
F25 C77 F16 107.34(15)
F17 C77 F16 105.97(17)
F25 C77 C50 112.66(17)
F17 C77 C50 110.12(16)
F16 C77 C50 113.41(17)
C53 C78 H78A 109.5
C53 C78 H78B 109.5
H78A C78 H78B 109.5
C53 C78 H78C 109.5
H78A C78 H78C 109.5
H78B C78 H78C 109.5
C68 C79 C69 119.97(18)
C68 C79 H79 120
C69 C79 H79 120
C82 C80 C49 119.5(2)
C82 C80 H80 120.3
C49 C80 H80 120.3
C52 C81 H81A 109.5
C52 C81 H81B 109.5
H81A C81 H81B 109.5
C52 C81 H81C 109.5
H81A C81 H81C 109.5
H81B C81 H81C 109.5
C90 C82 C80 120.3(2)
C90 C82 H82 119.9
C80 C82 H82 119.9
C60 C83 C86 120.86(19)
C60 C83 H83 119.6
C86 C83 H83 119.6
C90 C84 C48 120.8(2)
C90 C84 H84 119.6
C48 C84 H84 119.6
C88 C85 H85A 109.5
C88 C85 H85B 109.5
H85A C85 H85B 109.5
C88 C85 H85C 109.5
H85A C85 H85C 109.5
H85B C85 H85C 109.5
C92 C86 C83 119.3(2)
C92 C86 H86 120.3
C83 C86 H86 120.3
C66 C87 C63 120.42(19)
C66 C87 N36 120.39(18)
C63 C87 N36 119.18(18)
O14 C88 C85 110.00(17)
O14 C88 C72 108.35(16)
C85 C88 C72 111.95(17)
O14 C88 H88 108.8
C85 C88 H88 108.8
C72 C88 H88 108.8
C40 C89 H89A 109.5
C40 C89 H89B 109.5
H89A C89 H89B 109.5
C40 C89 H89C 109.5
H89A C89 H89C 109.5
H89B C89 H89C 109.5
C82 C90 C84 119.8(2)
C82 C90 H90 120.1
C84 C90 H90 120.1
O20 C91 C93 109.92(17)
O20 C91 C98 108.77(18)
C93 C91 C98 112.52(19)
O20 C91 H91 108.5
C93 C91 H91 108.5
C98 C91 H91 108.5
C86 C92 C75 120.37(19)
C86 C92 H92 119.8
C75 C92 H92 119.8
C91 C93 H93A 109.5
C91 C93 H93B 109.5
H93A C93 H93B 109.5
C91 C93 H93C 109.5
H93A C93 H93C 109.5
H93B C93 H93C 109.5
C74 C94 C66 120.5(2)
C74 C94 H94 119.8
C66 C94 H94 119.8
C74 C95 C63 120.5(2)
C74 C95 H95 119.7
C63 C95 H95 119.7
C71 C96 H96A 109.5
C71 C96 H96B 109.5
H96A C96 H96B 109.5
C71 C96 H96C 109.5
H96A C96 H96C 109.5
H96B C96 H96C 109.5
C71 C97 H97A 109.5
C71 C97 H97B 109.5
H97A C97 H97B 109.5
C71 C97 H97C 109.5
H97A C97 H97C 109.5
H97B C97 H97C 109.5
C91 C98 H98A 109.5
C91 C98 H98B 109.5
H98A C98 H98B 109.5
C91 C98 H98C 109.5
H98A C98 H98C 109.5
H98B C98 H98C 109.5

loop_
_geom_bond_atom_site_label_1
_geom_bond_atom_site_label_2
_geom_bond_distance
Ti1 O14 1.8066(14)
Ti1 O5 1.8128(13)
Ti1 O3 1.9109(13)
Ti1 O6 1.9741(13)
Ti1 N27 2.2794(16)
Ti1 N37 2.3744(17)
Ti2 O20 1.7791(14)
Ti2 O13 1.8337(13)
Ti2 O4 1.8947(13)
Ti2 O29 1.9537(13)
Ti2 N36 2.2817(17)
Ti2 N42 2.3428(17)
O3 C47 1.368(2)
O4 C62 1.366(2)
O5 C53 1.429(2)
O6 C50 1.365(2)
F7 C44 1.338(2)
F8 C43 1.341(2)
F9 C41 1.331(2)
F10 C57 1.339(2)
F11 C57 1.331(2)
F12 C76 1.342(2)
O13 C71 1.425(2)
O14 C88 1.433(2)
F15 C57 1.344(2)
F16 C77 1.343(2)
F17 C77 1.341(3)
F18 C65 1.342(2)
F19 C43 1.337(2)
O20 C91 1.419(2)
F21 C65 1.342(2)
F22 C46 1.334(2)
F23 C46 1.348(2)
F24 C76 1.347(2)
F25 C77 1.338(2)
F26 C41 1.341(2)
N27 C52 1.288(2)
N27 C49 1.450(2)
F28 C44 1.340(2)
O29 C67 1.358(2)
F30 C65 1.340(2)
F31 C46 1.343(2)
F32 C41 1.340(2)
F33 C43 1.340(2)
F34 C76 1.336(2)
F35 C44 1.332(2)
N36 C58 1.288(2)
N36 C87 1.450(2)
N37 C38 1.287(2)
N37 C69 1.448(2)
C38 C73 1.501(3)
C38 C39 1.510(3)
C39 C47 1.545(2)
C39 H39A 0.99
C39 H39B 0.99
C40 N42 1.282(3)
C40 C89 1.496(3)
C40 C70 1.514(3)
C41 C47 1.545(3)
N42 C55 1.442(2)
C43 C62 1.546(3)
C44 C50 1.539(3)
C45 C69 1.391(3)
C45 C64 1.393(3)
C45 H45 0.95
C46 C67 1.545(3)
C47 C76 1.541(3)
C48 C49 1.381(3)
C48 C84 1.398(3)
C48 H48 0.95
C49 C80 1.391(3)
C50 C54 1.533(3)
C50 C77 1.549(3)
C51 C58 1.501(3)
C51 H51A 0.98
C51 H51B 0.98
C51 H51C 0.98
C52 C81 1.498(3)
C52 C54 1.502(3)
C53 C56 1.517(3)
C53 C78 1.524(3)
C53 H53 1
C54 H54A 0.99
C54 H54B 0.99
C55 C75 1.389(3)
C55 C60 1.393(3)
C56 H56A 0.98
C56 H56B 0.98
C56 H56C 0.98
C57 C62 1.543(3)
C58 C59 1.508(3)
C59 C67 1.543(3)
C59 H59A 0.99
C59 H59B 0.99
C60 C83 1.386(3)
C60 H60 0.95
C61 C68 1.387(3)
C61 C64 1.387(3)
C61 H61 0.95
C62 C70 1.546(3)
C63 C95 1.387(3)
C63 C87 1.388(3)
C63 H63 0.95
C64 H64 0.95
C65 C67 1.548(3)
C66 C87 1.387(3)
C66 C94 1.392(3)
C66 H66 0.95
C68 C79 1.384(3)
C68 H68 0.95
C69 C79 1.390(3)
C70 H70A 0.99
C70 H70B 0.99
C71 C97 1.512(3)
C71 C96 1.516(3)
C71 H71 1
C72 C88 1.522(3)
C72 H72A 0.98
C72 H72B 0.98
C72 H72C 0.98
C73 H73A 0.98
C73 H73B 0.98
C73 H73C 0.98
C74 C94 1.380(3)
C74 C95 1.384(3)
C74 H74 0.95
C75 C92 1.386(3)
C75 H75 0.95
C78 H78A 0.98
C78 H78B 0.98
C78 H78C 0.98
C79 H79 0.95
C80 C82 1.389(3)
C80 H80 0.95
C81 H81A 0.98
C81 H81B 0.98
C81 H81C 0.98
C82 C90 1.381(4)
C82 H82 0.95
C83 C86 1.386(3)
C83 H83 0.95
C84 C90 1.385(4)
C84 H84 0.95
C85 C88 1.513(3)
C85 H85A 0.98
C85 H85B 0.98
C85 H85C 0.98
C86 C92 1.385(3)
C86 H86 0.95
C88 H88 1
C89 H89A 0.98
C89 H89B 0.98
C89 H89C 0.98
C90 H90 0.95
C91 C93 1.509(3)
C91 C98 1.509(3)
C91 H91 1
C92 H92 0.95
C93 H93A 0.98
C93 H93B 0.98
C93 H93C 0.98
C94 H94 0.95
C95 H95 0.95
C96 H96A 0.98
C96 H96B 0.98
C96 H96C 0.98
C97 H97A 0.98
C97 H97B 0.98
C97 H97C 0.98
C98 H98A 0.98
C98 H98B 0.98
C98 H98C 0.98

loop_
_geom_torsion_atom_site_label_1
_geom_torsion_atom_site_label_2
_geom_torsion_atom_site_label_3
_geom_torsion_atom_site_label_4
_geom_torsion
O14 Ti1 O3 C47 -153.30(17)
O5 Ti1 O3 C47 111.46(17)
O6 Ti1 O3 C47 -57.23(17)
N27 Ti1 O3 C47 5.5(4)
N37 Ti1 O3 C47 28.84(16)
O20 Ti2 O4 C62 154.70(16)
O13 Ti2 O4 C62 -107.29(16)
O29 Ti2 O4 C62 55.60(16)
N36 Ti2 O4 C62 11.8(4)
N42 Ti2 O4 C62 -27.33(16)
O14 Ti1 O5 C53 -25.63(17)
O3 Ti1 O5 C53 69.68(17)
O6 Ti1 O5 C53 -153.9(2)
N27 Ti1 O5 C53 -122.96(17)
N37 Ti1 O5 C53 150.56(17)
O14 Ti1 O6 C50 -101.76(19)
O5 Ti1 O6 C50 26.3(3)
O3 Ti1 O6 C50 163.47(19)
N27 Ti1 O6 C50 -4.79(18)
N37 Ti1 O6 C50 81.61(19)
O20 Ti2 O13 C71 19.63(17)
O4 Ti2 O13 C71 -78.29(17)
O29 Ti2 O13 C71 163.76(18)
N36 Ti2 O13 C71 111.02(17)
N42 Ti2 O13 C71 -159.65(17)
O5 Ti1 O14 C88 145.16(15)
O3 Ti1 O14 C88 45.17(15)
O6 Ti1 O14 C88 -47.81(15)
N27 Ti1 O14 C88 -130.10(14)
N37 Ti1 O14 C88 76.6(8)
O13 Ti2 O20 C91 -141.6(3)
O4 Ti2 O20 C91 -42.3(3)
O29 Ti2 O20 C91 49.8(3)
N36 Ti2 O20 C91 131.3(3)
N42 Ti2 O20 C91 -121.3(17)
O14 Ti1 N27 C52 107.91(17)
O5 Ti1 N27 C52 -158.42(17)
O3 Ti1 N27 C52 -50.8(3)
O6 Ti1 N27 C52 13.09(17)
N37 Ti1 N27 C52 -73.93(17)
O14 Ti1 N27 C49 -65.57(14)
O5 Ti1 N27 C49 28.10(13)
O3 Ti1 N27 C49 135.7(2)
O6 Ti1 N27 C49 -160.40(14)
N37 Ti1 N27 C49 112.59(14)
O20 Ti2 O29 C67 79.8(2)
O13 Ti2 O29 C67 -64.1(3)
O4 Ti2 O29 C67 176.86(19)
N36 Ti2 O29 C67 -10.57(19)
N42 Ti2 O29 C67 -100.5(2)
O20 Ti2 N36 C58 -103.78(17)
O13 Ti2 N36 C58 159.42(17)
O4 Ti2 N36 C58 39.4(4)
O29 Ti2 N36 C58 -5.02(17)
N42 Ti2 N36 C58 78.18(17)
O20 Ti2 N36 C87 67.93(13)
O13 Ti2 N36 C87 -28.87(13)
O4 Ti2 N36 C87 -148.9(3)
O29 Ti2 N36 C87 166.69(13)
N42 Ti2 N36 C87 -110.12(13)
O14 Ti1 N37 C38 -56.0(8)
O5 Ti1 N37 C38 -124.85(14)
O3 Ti1 N37 C38 -24.29(14)
O6 Ti1 N37 C38 68.72(14)
N27 Ti1 N37 C38 150.55(14)
O14 Ti1 N37 C69 111.4(8)
O5 Ti1 N37 C69 42.51(12)
O3 Ti1 N37 C69 143.07(13)
O6 Ti1 N37 C69 -123.91(12)
N27 Ti1 N37 C69 -42.08(12)
C69 N37 C38 C73 0.6(3)
Ti1 N37 C38 C73 168.14(14)
C69 N37 C38 C39 -179.48(14)
Ti1 N37 C38 C39 -11.9(2)
N37 C38 C39 C47 58.8(2)
C73 C38 C39 C47 -121.20(18)
C89 C40 N42 C55 1.7(3)
C70 C40 N42 C55 -176.94(15)
C89 C40 N42 Ti2 -170.60(13)
C70 C40 N42 Ti2 10.8(2)
O20 Ti2 N42 C40 102.8(18)
O13 Ti2 N42 C40 123.22(15)
O4 Ti2 N42 C40 23.55(14)
O29 Ti2 N42 C40 -68.32(14)
N36 Ti2 N42 C40 -149.74(14)
O20 Ti2 N42 C55 -69.3(18)
O13 Ti2 N42 C55 -48.96(12)
O4 Ti2 N42 C55 -148.62(13)
O29 Ti2 N42 C55 119.51(13)
N36 Ti2 N42 C55 38.09(12)
Ti1 O3 C47 C76 122.99(16)
Ti1 O3 C47 C41 -118.39(16)
Ti1 O3 C47 C39 3.8(2)
F9 C41 C47 O3 -59.8(2)
F32 C41 C47 O3 178.63(15)
F26 C41 C47 O3 59.5(2)
F9 C41 C47 C76 57.8(2)
F32 C41 C47 C76 -63.8(2)
F26 C41 C47 C76 177.04(15)
F9 C41 C47 C39 175.98(15)
F32 C41 C47 C39 54.4(2)
F26 C41 C47 C39 -64.74(19)
C38 C39 C47 O3 -57.0(2)
C38 C39 C47 C76 -175.97(16)
C38 C39 C47 C41 64.9(2)
C84 C48 C49 C80 -2.6(3)
C84 C48 C49 N27 176.29(18)
C52 N27 C49 C48 -102.4(2)
Ti1 N27 C49 C48 71.9(2)
C52 N27 C49 C80 76.5(2)
Ti1 N27 C49 C80 -109.23(17)
Ti1 O6 C50 C54 -26.1(3)
Ti1 O6 C50 C44 96.8(2)
Ti1 O6 C50 C77 -143.84(15)
F35 C44 C50 O6 54.0(2)
F7 C44 C50 O6 -65.4(2)
F28 C44 C50 O6 175.51(15)
F35 C44 C50 C54 178.73(15)
F7 C44 C50 C54 59.36(19)
F28 C44 C50 C54 -59.8(2)
F35 C44 C50 C77 -64.8(2)
F7 C44 C50 C77 175.79(15)
F28 C44 C50 C77 56.7(2)
C49 N27 C52 C81 4.7(3)
Ti1 N27 C52 C81 -168.84(16)
C49 N27 C52 C54 -174.41(18)
Ti1 N27 C52 C54 12.1(3)
Ti1 O5 C53 C56 158.71(14)
Ti1 O5 C53 C78 -79.0(2)
N27 C52 C54 C50 -50.4(3)
C81 C52 C54 C50 130.46(19)
O6 C50 C54 C52 55.8(2)
C44 C50 C54 C52 -67.6(2)
C77 C50 C54 C52 174.49(17)
C40 N42 C55 C75 85.2(2)
Ti2 N42 C55 C75 -102.24(19)
C40 N42 C55 C60 -95.7(2)
Ti2 N42 C55 C60 76.9(2)
C87 N36 C58 C51 1.3(3)
Ti2 N36 C58 C51 172.75(15)
C87 N36 C58 C59 179.13(17)
Ti2 N36 C58 C59 -9.4(3)
N36 C58 C59 C67 36.8(3)
C51 C58 C59 C67 -145.19(18)
C75 C55 C60 C83 0.7(3)
N42 C55 C60 C83 -178.40(19)
Ti2 O4 C62 C57 118.65(16)
Ti2 O4 C62 C70 -4.1(2)
Ti2 O4 C62 C43 -123.02(15)
F11 C57 C62 O4 58.2(2)
F10 C57 C62 O4 -61.3(2)
F15 C57 C62 O4 179.79(15)
F11 C57 C62 C70 -176.81(16)
F10 C57 C62 C70 63.7(2)
F15 C57 C62 C70 -55.2(2)
F11 C57 C62 C43 -58.6(2)
F10 C57 C62 C43 -178.11(15)
F15 C57 C62 C43 63.0(2)
F19 C43 C62 O4 -52.4(2)
F33 C43 C62 O4 66.62(19)
F8 C43 C62 O4 -173.92(14)
F19 C43 C62 C57 64.9(2)
F33 C43 C62 C57 -176.12(16)
F8 C43 C62 C57 -56.7(2)
F19 C43 C62 C70 -175.28(15)
F33 C43 C62 C70 -56.3(2)
F8 C43 C62 C70 63.2(2)
C68 C61 C64 C45 -0.4(3)
C69 C45 C64 C61 -0.4(3)
Ti2 O29 C67 C59 35.9(3)
Ti2 O29 C67 C46 155.18(15)
Ti2 O29 C67 C65 -86.5(2)
C58 C59 C67 O29 -47.0(3)
C58 C59 C67 C46 -166.32(17)
C58 C59 C67 C65 75.3(2)
F22 C46 C67 O29 61.8(2)
F31 C46 C67 O29 -175.95(16)
F23 C46 C67 O29 -57.1(2)
F22 C46 C67 C59 -174.97(16)
F31 C46 C67 C59 -52.7(2)
F23 C46 C67 C59 66.1(2)
F22 C46 C67 C65 -56.4(2)
F31 C46 C67 C65 65.8(2)
F23 C46 C67 C65 -175.35(16)
F30 C65 C67 O29 -45.8(2)
F21 C65 C67 O29 -166.88(16)
F18 C65 C67 O29 73.7(2)
F30 C65 C67 C59 -170.99(16)
F21 C65 C67 C59 67.9(2)
F18 C65 C67 C59 -51.6(2)
F30 C65 C67 C46 71.6(2)
F21 C65 C67 C46 -49.5(2)
F18 C65 C67 C46 -168.97(16)
C64 C61 C68 C79 0.7(3)
C64 C45 C69 C79 1.0(3)
C64 C45 C69 N37 -178.78(18)
C38 N37 C69 C79 96.6(2)
Ti1 N37 C69 C79 -71.3(2)
C38 N37 C69 C45 -83.6(2)
Ti1 N37 C69 C45 108.40(17)
N42 C40 C70 C62 -55.2(2)
C89 C40 C70 C62 126.08(18)
O4 C62 C70 C40 53.8(2)
C57 C62 C70 C40 -67.8(2)
C43 C62 C70 C40 172.64(16)
Ti2 O13 C71 C97 -170.94(14)
Ti2 O13 C71 C96 66.7(2)
C60 C55 C75 C92 -1.1(3)
N42 C55 C75 C92 178.0(2)
O3 C47 C76 F34 56.4(2)
C41 C47 C76 F34 -62.0(2)
C39 C47 C76 F34 178.75(16)
O3 C47 C76 F12 -63.03(19)
C41 C47 C76 F12 178.55(15)
C39 C47 C76 F12 59.3(2)
O3 C47 C76 F24 178.00(15)
C41 C47 C76 F24 59.6(2)
C39 C47 C76 F24 -59.7(2)
O6 C50 C77 F25 -58.2(2)
C54 C50 C77 F25 -179.76(15)
C44 C50 C77 F25 62.0(2)
O6 C50 C77 F17 61.1(2)
C54 C50 C77 F17 -60.5(2)
C44 C50 C77 F17 -178.74(16)
O6 C50 C77 F16 179.62(16)
C54 C50 C77 F16 58.0(2)
C44 C50 C77 F16 -60.2(2)
C61 C68 C79 C69 -0.2(3)
C45 C69 C79 C68 -0.7(3)
N37 C69 C79 C68 179.08(18)
C48 C49 C80 C82 2.5(3)
N27 C49 C80 C82 -176.36(17)
C49 C80 C82 C90 -0.8(3)
C55 C60 C83 C86 0.2(3)
C49 C48 C84 C90 0.9(3)
C60 C83 C86 C92 -0.8(4)
C94 C66 C87 C63 0.4(3)
C94 C66 C87 N36 -178.44(18)
C95 C63 C87 C66 -0.8(3)
C95 C63 C87 N36 178.08(18)
C58 N36 C87 C66 -84.0(2)
Ti2 N36 C87 C66 103.09(18)
C58 N36 C87 C63 97.1(2)
Ti2 N36 C87 C63 -75.76(19)
Ti1 O14 C88 C85 137.02(14)
Ti1 O14 C88 C72 -100.30(17)
C80 C82 C90 C84 -0.8(3)
C48 C84 C90 C82 0.8(3)
Ti2 O20 C91 C93 27.8(4)
Ti2 O20 C91 C98 151.4(2)
C83 C86 C92 C75 0.4(4)
C55 C75 C92 C86 0.5(4)
C95 C74 C94 C66 -1.7(3)
C87 C66 C94 C74 0.9(3)
C94 C74 C95 C63 1.4(3)
C87 C63 C95 C74 -0.1(3)
